data_4512194
loop_
_publ_author_name
'Das, Paramita'
'Chaudhuri, Tandrima'
'Mukhopadhyay, Chhanda'

_publ_section_title
;
 Pseudo-five-component domino strategy for the combinatorial library
 synthesis of [1,6] naphthyridines-an on-water approach.
;
_journal_issue 11
_journal_name_full 'ACS combinatorial science'
_journal_page_first 606
_journal_page_last 613
_journal_paper_doi 10.1021/co400162m
_journal_volume 16
_journal_year 2014
_chemical_formula_moiety 'C22 H14 Cl2 N4'
_chemical_formula_sum 'C22 H14 Cl2 N4'
_chemical_formula_weight 405.27
_chemical_name_systematic
; 
 ? 
;
_space_group_IT_number 2
_symmetry_cell_setting triclinic
_symmetry_space_group_name_Hall '-P 1'
_symmetry_space_group_name_H-M 'P -1'
_atom_sites_solution_hydrogens geom
_atom_sites_solution_primary direct
_atom_sites_solution_secondary difmap
_audit_creation_method SHELXL-97
_cell_angle_alpha 87.899(9)
_cell_angle_beta 79.461(7)
_cell_angle_gamma 81.747(7)
_cell_formula_units_Z 2
_cell_length_a 6.8826(3)
_cell_length_b 9.9286(11)
_cell_length_c 14.9213(16)
_cell_measurement_reflns_used 3723
_cell_measurement_temperature 295(2)
_cell_measurement_theta_max 75.3464
_cell_measurement_theta_min 3.0101
_cell_volume 992.00(16)
_computing_cell_refinement
;
CrysAlisPro, Agilent Technologies,
Version 1.171.35.21 (release 20-01-2012 CrysAlis171 .NET)
(compiled Jan 23 2012,18:06:46)
;
_computing_data_collection
;
CrysAlisPro, Agilent Technologies,
Version 1.171.35.21 (release 20-01-2012 CrysAlis171 .NET)
(compiled Jan 23 2012,18:06:46)
;
_computing_data_reduction
;
CrysAlisPro, Agilent Technologies,
Version 1.171.35.21 (release 20-01-2012 CrysAlis171 .NET)
(compiled Jan 23 2012,18:06:46)
;
_computing_molecular_graphics 'SHELXTL (Sheldrick, 2008)'
_computing_publication_material 'SHELXTL (Sheldrick, 2008)'
_computing_structure_refinement 'SHELXL-97 (Sheldrick, 2008)'
_computing_structure_solution 'SHELXS-97 (Sheldrick, 2008)'
_diffrn_ambient_temperature 295(2)
_diffrn_detector_area_resol_mean 10.5081
_diffrn_measured_fraction_theta_full 0.962
_diffrn_measured_fraction_theta_max 0.923
_diffrn_measurement_device_type 'Xcalibur, Ruby, Gemini'
_diffrn_measurement_method '\w scans'
_diffrn_radiation_monochromator graphite
_diffrn_radiation_source 'Enhance (Cu) X-ray Source'
_diffrn_radiation_type CuK\a
_diffrn_radiation_wavelength 1.54184
_diffrn_reflns_av_R_equivalents 0.0292
_diffrn_reflns_av_sigmaI/netI 0.0300
_diffrn_reflns_limit_h_max 3
_diffrn_reflns_limit_h_min -8
_diffrn_reflns_limit_k_max 11
_diffrn_reflns_limit_k_min -12
_diffrn_reflns_limit_l_max 17
_diffrn_reflns_limit_l_min -18
_diffrn_reflns_number 5826
_diffrn_reflns_theta_full 67.50
_diffrn_reflns_theta_max 75.53
_diffrn_reflns_theta_min 3.01
_exptl_absorpt_coefficient_mu 3.056
_exptl_absorpt_correction_T_max 1.00000
_exptl_absorpt_correction_T_min 0.48642
_exptl_absorpt_correction_type multi-scan
_exptl_absorpt_process_details
;
CrysAlisPro, Agilent Technologies,
Version 1.171.35.21 (release 20-01-2012 CrysAlis171 .NET)
(compiled Jan 23 2012,18:06:46)
Empirical absorption correction using spherical harmonics,
 implemented in SCALE3 ABSPACK scaling algorithm.
;
_exptl_crystal_colour colorless
_exptl_crystal_density_diffrn 1.357
_exptl_crystal_density_method 'not measured'
_exptl_crystal_description prism
_exptl_crystal_F_000 416
_exptl_crystal_size_max 0.48
_exptl_crystal_size_mid 0.24
_exptl_crystal_size_min 0.18
_refine_diff_density_max 0.519
_refine_diff_density_min -0.517
_refine_diff_density_rms 0.065
_refine_ls_extinction_coef 0.0073(19)
_refine_ls_extinction_expression Fc^*^=kFc[1+0.001xFc^2^\l^3^/sin(2\q)]^-1/4^
_refine_ls_extinction_method SHELXL
_refine_ls_goodness_of_fit_ref 1.130
_refine_ls_hydrogen_treatment constr
_refine_ls_matrix_type full
_refine_ls_number_parameters 255
_refine_ls_number_reflns 3797
_refine_ls_number_restraints 0
_refine_ls_restrained_S_all 1.130
_refine_ls_R_factor_all 0.0776
_refine_ls_R_factor_gt 0.0698
_refine_ls_shift/su_max 0.000
_refine_ls_shift/su_mean 0.000
_refine_ls_structure_factor_coef Fsqd
_refine_ls_weighting_details 'calc w=1/[\s^2^(Fo^2^)+(0.1353P)^2^+0.3314P] where P=(Fo^2^+2Fc^2^)/3'
_refine_ls_weighting_scheme calc
_refine_ls_wR_factor_gt 0.2099
_refine_ls_wR_factor_ref 0.2315
_reflns_number_gt 3246
_reflns_number_total 3797
_reflns_threshold_expression >2sigma(I)
_cod_data_source_file co400162m_si_003.cif
_cod_data_source_block cm-28
_cod_depositor_comments 'Adding full bibliography for 4512194--4512197.cif.'
_cod_original_cell_volume 992.01(16)
_cod_database_code 4512194

loop_
_symmetry_equiv_pos_as_xyz
'x, y, z'
'-x, -y, -z'

loop_
_atom_site_label
_atom_site_type_symbol
_atom_site_fract_x
_atom_site_fract_y
_atom_site_fract_z
_atom_site_U_iso_or_equiv
_atom_site_adp_type
_atom_site_occupancy
_atom_site_symmetry_multiplicity
_atom_site_calc_flag
_atom_site_refinement_flags
Cl1 Cl -0.39585(17) 1.15485(15) 0.90641(9) 0.1184(5) Uani 1 1 d .
Cl2 Cl 0.09653(16) 0.30634(11) 0.93539(9) 0.0991(4) Uani 1 1 d .
N1 N 0.4529(5) 0.8657(3) 0.3731(2) 0.0784(8) Uani 1 1 d .
N2 N 0.9381(5) 0.5568(4) 0.4105(2) 0.0890(10) Uani 1 1 d .
N3 N 0.6904(3) 0.6635(2) 0.63529(15) 0.0517(5) Uani 1 1 d .
H3A H 0.7957 0.6101 0.6119 0.062 Uiso 1 1 calc R
N4 N 0.0769(4) 0.8133(4) 0.5463(2) 0.0775(8) Uani 1 1 d .
C1 C 0.5736(3) 0.7246(2) 0.58008(18) 0.0476(6) Uani 1 1 d .
C2 C 0.3844(4) 0.8060(2) 0.62361(18) 0.0484(6) Uani 1 1 d .
C3 C 0.3695(4) 0.8600(2) 0.70671(18) 0.0492(6) Uani 1 1 d .
C4 C 0.5516(4) 0.8309(3) 0.75057(19) 0.0526(6) Uani 1 1 d .
H4A H 0.5142 0.8479 0.8155 0.063 Uiso 1 1 calc R
H4B H 0.6469 0.8912 0.7249 0.063 Uiso 1 1 calc R
C5 C 0.6483(4) 0.6826(3) 0.73518(18) 0.0491(6) Uani 1 1 d .
C6 C 0.8489(4) 0.6571(3) 0.7683(2) 0.0626(7) Uani 1 1 d .
H6A H 0.9085 0.5645 0.7563 0.094 Uiso 1 1 calc R
H6B H 0.8276 0.6733 0.8326 0.094 Uiso 1 1 calc R
H6C H 0.9362 0.7174 0.7366 0.094 Uiso 1 1 calc R
C7 C 0.6257(4) 0.7132(3) 0.48537(19) 0.0537(6) Uani 1 1 d .
C8 C 0.7995(5) 0.6275(3) 0.44461(19) 0.0626(7) Uani 1 1 d .
C9 C 0.5245(4) 0.7978(3) 0.4242(2) 0.0579(7) Uani 1 1 d .
C10 C 0.2145(4) 0.8129(3) 0.57873(19) 0.0545(6) Uani 1 1 d .
C11 C 0.5088(3) 0.5851(2) 0.78348(17) 0.0468(6) Uani 1 1 d .
C12 C 0.4477(4) 0.5938(3) 0.87720(19) 0.0573(6) Uani 1 1 d .
H12A H 0.4935 0.6578 0.9091 0.069 Uiso 1 1 calc R
C13 C 0.3205(5) 0.5095(3) 0.9242(2) 0.0636(7) Uani 1 1 d .
H13A H 0.2801 0.5167 0.9870 0.076 Uiso 1 1 calc R
C14 C 0.2544(4) 0.4147(3) 0.8766(2) 0.0603(7) Uani 1 1 d .
C15 C 0.3123(5) 0.4024(3) 0.7841(2) 0.0665(8) Uani 1 1 d .
H15A H 0.2660 0.3378 0.7528 0.080 Uiso 1 1 calc R
C16 C 0.4410(4) 0.4876(3) 0.7378(2) 0.0570(6) Uani 1 1 d .
H16A H 0.4823 0.4789 0.6751 0.068 Uiso 1 1 calc R
C17 C 0.1856(4) 0.9394(2) 0.75560(19) 0.0519(6) Uani 1 1 d .
C18 C 0.0729(4) 1.0410(3) 0.7121(2) 0.0615(7) Uani 1 1 d .
H18A H 0.1168 1.0628 0.6513 0.074 Uiso 1 1 calc R
C19 C -0.1041(5) 1.1094(3) 0.7591(3) 0.0717(9) Uani 1 1 d .
H19A H -0.1772 1.1788 0.7307 0.086 Uiso 1 1 calc R
C20 C -0.1704(4) 1.0736(3) 0.8484(2) 0.0680(8) Uani 1 1 d .
C21 C -0.0636(5) 0.9749(3) 0.8922(2) 0.0678(8) Uani 1 1 d .
H21A H -0.1111 0.9514 0.9523 0.081 Uiso 1 1 calc R
C22 C 0.1159(5) 0.9099(3) 0.8465(2) 0.0590(7) Uani 1 1 d .
H22A H 0.1917 0.8451 0.8772 0.071 Uiso 1 1 calc R

loop_
_atom_site_aniso_label
_atom_site_aniso_U_11
_atom_site_aniso_U_22
_atom_site_aniso_U_33
_atom_site_aniso_U_23
_atom_site_aniso_U_13
_atom_site_aniso_U_12
Cl1 0.0756(6) 0.1439(11) 0.1164(10) -0.0341(8) -0.0068(6) 0.0447(7)
Cl2 0.0812(6) 0.0831(6) 0.1201(9) 0.0136(6) 0.0194(6) -0.0205(5)
N1 0.0725(17) 0.0853(19) 0.0757(18) 0.0124(15) -0.0224(14) 0.0026(14)
N2 0.085(2) 0.105(2) 0.0652(17) -0.0214(16) -0.0166(15) 0.0361(18)
N3 0.0420(10) 0.0574(12) 0.0532(12) -0.0030(9) -0.0083(9) 0.0014(9)
N4 0.0546(14) 0.106(2) 0.0757(18) -0.0087(15) -0.0204(13) -0.0118(14)
C1 0.0430(12) 0.0453(12) 0.0558(14) -0.0029(10) -0.0113(10) -0.0071(9)
C2 0.0440(12) 0.0456(12) 0.0571(14) 0.0006(10) -0.0138(10) -0.0055(9)
C3 0.0500(13) 0.0390(11) 0.0601(14) -0.0012(10) -0.0153(11) -0.0046(9)
C4 0.0510(13) 0.0477(13) 0.0623(15) -0.0051(11) -0.0182(12) -0.0057(10)
C5 0.0439(12) 0.0520(13) 0.0525(13) -0.0039(10) -0.0147(10) -0.0015(10)
C6 0.0459(13) 0.0771(18) 0.0667(17) -0.0066(14) -0.0198(12) -0.0010(12)
C7 0.0507(13) 0.0546(14) 0.0553(14) -0.0030(11) -0.0128(11) -0.0012(10)
C8 0.0671(17) 0.0699(17) 0.0494(14) -0.0043(12) -0.0172(13) 0.0055(14)
C9 0.0520(14) 0.0588(15) 0.0619(16) -0.0031(12) -0.0116(12) -0.0025(11)
C10 0.0452(13) 0.0606(15) 0.0581(15) -0.0040(11) -0.0110(11) -0.0055(11)
C11 0.0428(11) 0.0438(11) 0.0523(13) -0.0031(10) -0.0133(10) 0.0055(9)
C12 0.0627(15) 0.0542(14) 0.0541(15) -0.0070(11) -0.0138(12) 0.0004(12)
C13 0.0648(16) 0.0619(16) 0.0559(15) -0.0017(12) -0.0026(13) 0.0085(13)
C14 0.0482(13) 0.0538(14) 0.0722(18) 0.0068(12) -0.0001(12) -0.0006(11)
C15 0.0671(17) 0.0578(16) 0.077(2) -0.0066(14) -0.0143(15) -0.0139(13)
C16 0.0619(15) 0.0549(14) 0.0549(15) -0.0079(11) -0.0120(12) -0.0063(12)
C17 0.0507(13) 0.0430(12) 0.0632(15) -0.0094(10) -0.0152(11) -0.0023(10)
C18 0.0602(15) 0.0522(14) 0.0740(18) -0.0046(12) -0.0229(14) 0.0009(12)
C19 0.0623(17) 0.0626(17) 0.091(2) -0.0107(15) -0.0308(17) 0.0112(13)
C20 0.0523(15) 0.0721(18) 0.077(2) -0.0242(15) -0.0127(14) 0.0087(13)
C21 0.0657(17) 0.0702(18) 0.0650(17) -0.0159(14) -0.0111(14) 0.0014(14)
C22 0.0647(16) 0.0536(14) 0.0573(15) -0.0060(11) -0.0154(13) 0.0036(12)

loop_
_atom_type_symbol
_atom_type_description
_atom_type_scat_dispersion_real
_atom_type_scat_dispersion_imag
_atom_type_scat_source
C C 0.0181 0.0091 'International Tables Vol C Tables 4.2.6.8 and 6.1.1.4'
H H 0.0000 0.0000 'International Tables Vol C Tables 4.2.6.8 and 6.1.1.4'
N N 0.0311 0.0180 'International Tables Vol C Tables 4.2.6.8 and 6.1.1.4'
Cl Cl 0.3639 0.7018 'International Tables Vol C Tables 4.2.6.8 and 6.1.1.4'

loop_
_geom_angle_atom_site_label_1
_geom_angle_atom_site_label_2
_geom_angle_atom_site_label_3
_geom_angle
C1 N3 C5 123.2(2)
C1 N3 H3A 118.4
C5 N3 H3A 118.4
N3 C1 C7 121.8(2)
N3 C1 C2 116.8(2)
C7 C1 C2 121.4(2)
C3 C2 C10 121.8(2)
C3 C2 C1 120.1(2)
C10 C2 C1 117.8(2)
C2 C3 C17 123.5(2)
C2 C3 C4 116.3(2)
C17 C3 C4 120.2(2)
C3 C4 C5 110.6(2)
C3 C4 H4A 109.5
C5 C4 H4A 109.5
C3 C4 H4B 109.5
C5 C4 H4B 109.5
H4A C4 H4B 108.1
N3 C5 C11 111.6(2)
N3 C5 C4 106.0(2)
C11 C5 C4 110.7(2)
N3 C5 C6 107.3(2)
C11 C5 C6 110.2(2)
C4 C5 C6 110.9(2)
C5 C6 H6A 109.5
C5 C6 H6B 109.5
H6A C6 H6B 109.5
C5 C6 H6C 109.5
H6A C6 H6C 109.5
H6B C6 H6C 109.5
C1 C7 C8 121.0(2)
C1 C7 C9 122.8(2)
C8 C7 C9 115.7(2)
N2 C8 C7 178.6(3)
N1 C9 C7 176.6(3)
N4 C10 C2 176.5(3)
C16 C11 C12 118.1(3)
C16 C11 C5 122.9(2)
C12 C11 C5 119.0(2)
C13 C12 C11 121.5(3)
C13 C12 H12A 119.3
C11 C12 H12A 119.3
C14 C13 C12 118.8(3)
C14 C13 H13A 120.6
C12 C13 H13A 120.6
C15 C14 C13 121.4(3)
C15 C14 Cl2 119.3(2)
C13 C14 Cl2 119.3(3)
C14 C15 C16 119.1(3)
C14 C15 H15A 120.5
C16 C15 H15A 120.5
C11 C16 C15 121.0(3)
C11 C16 H16A 119.5
C15 C16 H16A 119.5
C22 C17 C18 118.3(3)
C22 C17 C3 119.8(2)
C18 C17 C3 121.9(3)
C19 C18 C17 120.3(3)
C19 C18 H18A 119.9
C17 C18 H18A 119.9
C20 C19 C18 119.3(3)
C20 C19 H19A 120.3
C18 C19 H19A 120.3
C21 C20 C19 121.5(3)
C21 C20 Cl1 119.0(3)
C19 C20 Cl1 119.6(2)
C20 C21 C22 119.3(3)
C20 C21 H21A 120.4
C22 C21 H21A 120.4
C21 C22 C17 121.3(3)
C21 C22 H22A 119.4
C17 C22 H22A 119.4

loop_
_geom_bond_atom_site_label_1
_geom_bond_atom_site_label_2
_geom_bond_distance
Cl1 C20 1.734(3)
Cl2 C14 1.739(3)
N1 C9 1.132(4)
N2 C8 1.148(4)
N3 C1 1.326(3)
N3 C5 1.479(3)
N3 H3A 0.8600
N4 C10 1.140(4)
C1 C7 1.397(4)
C1 C2 1.482(3)
C2 C3 1.350(4)
C2 C10 1.443(3)
C3 C17 1.474(4)
C3 C4 1.505(3)
C4 C5 1.533(3)
C4 H4A 0.9700
C4 H4B 0.9700
C5 C11 1.530(4)
C5 C6 1.535(3)
C6 H6A 0.9600
C6 H6B 0.9600
C6 H6C 0.9600
C7 C8 1.416(4)
C7 C9 1.426(4)
C11 C16 1.384(4)
C11 C12 1.387(4)
C12 C13 1.379(5)
C12 H12A 0.9300
C13 C14 1.374(5)
C13 H13A 0.9300
C14 C15 1.369(5)
C15 C16 1.388(4)
C15 H15A 0.9300
C16 H16A 0.9300
C17 C22 1.389(4)
C17 C18 1.398(4)
C18 C19 1.387(5)
C18 H18A 0.9300
C19 C20 1.378(5)
C19 H19A 0.9300
C20 C21 1.360(5)
C21 C22 1.379(4)
C21 H21A 0.9300
C22 H22A 0.9300

loop_
_geom_hbond_atom_site_label_D
_geom_hbond_atom_site_label_H
_geom_hbond_atom_site_label_A
_geom_hbond_distance_DH
_geom_hbond_distance_HA
_geom_hbond_distance_DA
_geom_hbond_angle_DHA
_geom_hbond_site_symmetry_A
N3 H3A N2 0.86 2.27 3.107(4) 164.1 2_766

loop_
_geom_torsion_atom_site_label_1
_geom_torsion_atom_site_label_2
_geom_torsion_atom_site_label_3
_geom_torsion_atom_site_label_4
_geom_torsion
C5 N3 C1 C7 174.6(2)
C5 N3 C1 C2 -5.3(3)
N3 C1 C2 C3 25.9(3)
C7 C1 C2 C3 -154.0(3)
N3 C1 C2 C10 -147.9(2)
C7 C1 C2 C10 32.2(3)
C10 C2 C3 C17 -5.1(4)
C1 C2 C3 C17 -178.5(2)
C10 C2 C3 C4 172.8(2)
C1 C2 C3 C4 -0.7(3)
C2 C3 C4 C5 -41.1(3)
C17 C3 C4 C5 136.8(2)
C1 N3 C5 C11 85.9(3)
C1 N3 C5 C4 -34.7(3)
C1 N3 C5 C6 -153.3(2)
C3 C4 C5 N3 56.2(3)
C3 C4 C5 C11 -65.0(3)
C3 C4 C5 C6 172.4(2)
N3 C1 C7 C8 4.7(4)
C2 C1 C7 C8 -175.4(2)
N3 C1 C7 C9 -167.3(3)
C2 C1 C7 C9 12.5(4)
C1 C7 C8 N2 130(16)
C9 C7 C8 N2 -57(16)
C1 C7 C9 N1 136(6)
C8 C7 C9 N1 -36(6)
C3 C2 C10 N4 -75(5)
C1 C2 C10 N4 99(5)
N3 C5 C11 C16 3.0(3)
C4 C5 C11 C16 120.8(3)
C6 C5 C11 C16 -116.2(3)
N3 C5 C11 C12 -177.3(2)
C4 C5 C11 C12 -59.5(3)
C6 C5 C11 C12 63.5(3)
C16 C11 C12 C13 -1.0(4)
C5 C11 C12 C13 179.3(2)
C11 C12 C13 C14 0.3(4)
C12 C13 C14 C15 0.1(4)
C12 C13 C14 Cl2 179.2(2)
C13 C14 C15 C16 0.2(5)
Cl2 C14 C15 C16 -178.9(2)
C12 C11 C16 C15 1.2(4)
C5 C11 C16 C15 -179.1(2)
C14 C15 C16 C11 -0.8(5)
C2 C3 C17 C22 131.9(3)
C4 C3 C17 C22 -45.8(3)
C2 C3 C17 C18 -45.3(4)
C4 C3 C17 C18 136.9(3)
C22 C17 C18 C19 -0.2(4)
C3 C17 C18 C19 177.1(2)
C17 C18 C19 C20 -1.8(4)
C18 C19 C20 C21 1.7(5)
C18 C19 C20 Cl1 -177.8(2)
C19 C20 C21 C22 0.5(5)
Cl1 C20 C21 C22 -179.9(2)
C20 C21 C22 C17 -2.7(5)
C18 C17 C22 C21 2.5(4)
C3 C17 C22 C21 -174.8(3)
